data_7707725
loop_
_publ_author_name
'de Campos, Nath\'alia R'
'Simosono, Cintia A.'
'Landre Rosa, Iara M.'
'da Silva, Rafaela M. R.'
'Doriguetto, Ant\^onio C'
'do Pim, Walace D.'
'Gomes Sim\~oes, Tatiana R'
'Valdo, Ana Karoline S. M.'
'Martins, Felipe T.'
'Sarmiento, Charlie V.'
'Nunes, Wallace C.'
'Guedes, Guilherme P.'
'Pedroso, Emerson F.'
'Pereira, Cynthia L. M.'
'Stumpf, Humberto O.'
'Lloret, Francesc'
'Julve, Miguel'
'Marinho, Maria Vanda'

_publ_section_title
;
 Building-up host-guest helicate motifs and chains: a magneto-structural
 study of new field-induced cobalt-based single-ion magnets.
;
_journal_issue 31
_journal_name_full 'Dalton transactions (Cambridge, England : 2003)'
_journal_page_first 10707
_journal_page_last 10728
_journal_paper_doi 10.1039/d1dt01693h
_journal_volume 50
_journal_year 2021
_chemical_formula_sum 'C20 H28 Co2 N4 O20'
_chemical_formula_weight 762.32
_space_group_crystal_system triclinic
_space_group_IT_number 1
_space_group_name_Hall 'P 1'
_space_group_name_H-M_alt 'P 1'
_atom_sites_solution_hydrogens mixed
_audit_creation_method SHELXL-2018/3
_audit_update_record
;
2018-12-06 deposited with the CCDC.	2021-06-28 downloaded from the CCDC.
;
_cell_angle_alpha 94.828(4)
_cell_angle_beta 94.349(5)
_cell_angle_gamma 105.697(8)
_cell_formula_units_Z 1
_cell_length_a 7.6054(3)
_cell_length_b 9.5171(4)
_cell_length_c 10.8397(7)
_cell_measurement_reflns_used 3832
_cell_measurement_temperature 296(2)
_cell_measurement_theta_max 25.036
_cell_measurement_theta_min 2.236
_cell_volume 748.66(7)
_computing_structure_refinement 'SHELXL-2018/3 (Sheldrick, 2018)'
_diffrn_ambient_temperature 296(2)
_diffrn_measured_fraction_theta_full 0.972
_diffrn_measured_fraction_theta_max 0.972
_diffrn_measurement_device_type 'Bruker APEX-II CCD'
_diffrn_radiation_type MoK\a
_diffrn_radiation_wavelength 0.71073
_diffrn_reflns_av_R_equivalents 0.0258
_diffrn_reflns_av_unetI/netI 0.0492
_diffrn_reflns_Laue_measured_fraction_full 0.972
_diffrn_reflns_Laue_measured_fraction_max 0.972
_diffrn_reflns_limit_h_max 8
_diffrn_reflns_limit_h_min -9
_diffrn_reflns_limit_k_max 11
_diffrn_reflns_limit_k_min -10
_diffrn_reflns_limit_l_max 12
_diffrn_reflns_limit_l_min -8
_diffrn_reflns_number 3832
_diffrn_reflns_point_group_measured_fraction_full 0.557
_diffrn_reflns_point_group_measured_fraction_max 0.557
_diffrn_reflns_theta_full 25.036
_diffrn_reflns_theta_max 25.036
_diffrn_reflns_theta_min 2.236
_exptl_absorpt_coefficient_mu 1.202
_exptl_absorpt_correction_T_max 0.887
_exptl_absorpt_correction_T_min 0.752
_exptl_absorpt_correction_type multi-scan
_exptl_absorpt_process_details 'Blessing, R. H. (1995) Acta Cryst., A51, 33-38'
_exptl_crystal_colour red
_exptl_crystal_density_diffrn 1.691
_exptl_crystal_description prism
_exptl_crystal_F_000 390
_exptl_crystal_size_max 0.28
_exptl_crystal_size_mid 0.15
_exptl_crystal_size_min 0.10
_refine_diff_density_max 1.086
_refine_diff_density_min -0.459
_refine_diff_density_rms 0.098
_refine_ls_abs_structure_details
;
 Refined as an inversion twin.
;
_refine_ls_abs_structure_Flack 0.92(8)
_refine_ls_extinction_method none
_refine_ls_goodness_of_fit_ref 1.045
_refine_ls_hydrogen_treatment constr
_refine_ls_matrix_type full
_refine_ls_number_parameters 392
_refine_ls_number_reflns 2938
_refine_ls_number_restraints 340
_refine_ls_restrained_S_all 0.993
_refine_ls_R_factor_all 0.0733
_refine_ls_R_factor_gt 0.0571
_refine_ls_shift/su_max 0.000
_refine_ls_shift/su_mean 0.000
_refine_ls_structure_factor_coef Fsqd
_refine_ls_weighting_details 'w=1/[\s^2^(Fo^2^)+(0.0980P)^2^+1.0654P] where P=(Fo^2^+2Fc^2^)/3'
_refine_ls_weighting_scheme calc
_refine_ls_wR_factor_gt 0.1542
_refine_ls_wR_factor_ref 0.1709
_reflns_Friedel_coverage 0.147
_reflns_Friedel_fraction_full 0.143
_reflns_Friedel_fraction_max 0.143
_reflns_number_gt 2300
_reflns_number_total 2938
_reflns_threshold_expression 'I > 2\s(I)'
_cod_data_source_file d1dt01693h2.cif
_cod_data_source_block comp_3
_cod_depositor_comments 'Adding full bibliography for 7707725--7707729.cif.'
_cod_database_code 7707725
_shelx_shelxl_version_number 2018/3
_shelx_space_group_comment
;
The symmetry employed for this shelxl refinement is uniquely defined
by the following loop, which should always be used as a source of
symmetry information in preference to the above space-group names.
They are only intended as comments.
;

loop_
_space_group_symop_operation_xyz
'x, y, z'

loop_
_atom_site_label
_atom_site_type_symbol
_atom_site_fract_x
_atom_site_fract_y
_atom_site_fract_z
_atom_site_U_iso_or_equiv
_atom_site_adp_type
_atom_site_occupancy
_atom_site_site_symmetry_order
_atom_site_calc_flag
_atom_site_refinement_flags_posn
_atom_site_refinement_flags_adp
_atom_site_refinement_flags_occupancy
_atom_site_disorder_assembly
_atom_site_disorder_group
Co1 Co 0.4561(4) 0.9958(4) 0.1740(3) 0.0295(3) Uani 1 1 d . U . . .
Co2 Co -0.0453(5) 1.9960(5) 0.6750(4) 0.0459(4) Uani 1 1 d . U . . .
O10 O 0.869(2) 0.1636(15) -0.2288(12) 0.054(4) Uani 1 1 d . U . . .
O11 O 0.9727(19) -0.0605(16) -0.1539(13) 0.055(4) Uani 1 1 d . U . . .
O2 O 0.4189(14) 1.0883(13) 0.0084(10) 0.030(2) Uani 1 1 d . U . . .
O8 O 0.4878(15) 0.8994(14) 0.3305(11) 0.035(3) Uani 1 1 d . U . . .
C9 C 0.040(2) 1.8387(19) 0.4627(17) 0.032(3) Uani 1 1 d . U . . .
N2 N 0.0788(19) 1.7533(17) 0.3782(14) 0.035(3) Uani 1 1 d . U . . .
H2N H 0.069189 1.776950 0.303662 0.042 Uiso 1 1 calc R U . . .
C8 C 0.349(2) 1.1925(18) 0.0194(15) 0.029(3) Uani 1 1 d . U . . .
C17 C 0.592(2) 0.7462(17) 0.1866(15) 0.0249(15) Uani 1 1 d . U . . .
C20 C 0.946(2) 0.0251(18) -0.0722(14) 0.0249(15) Uani 1 1 d . U . . .
N1 N 0.2553(19) 1.3559(16) 0.1749(13) 0.036(3) Uani 1 1 d . U . . .
H1N H 0.234034 1.396362 0.109475 0.044 Uiso 1 1 calc R U . . .
O9 O 0.6072(16) 0.7295(14) 0.4045(10) 0.040(3) Uani 1 1 d . U . . .
O3 O 0.2920(16) 1.2610(13) -0.0597(11) 0.040(3) Uani 1 1 d . U . . .
O7 O 0.5491(15) 0.8224(14) 0.1031(11) 0.030(2) Uani 1 1 d . U . . .
C10 C -0.026(2) 1.9714(19) 0.4074(15) 0.035(3) Uani 1 1 d . U . . .
C7 C 0.322(2) 1.2326(17) 0.1597(17) 0.028(2) Uani 1 1 d . U . . .
C18 C 0.563(2) 0.7949(19) 0.3179(16) 0.030(3) Uani 1 1 d . U . . .
C19 C 0.878(2) 0.1444(19) -0.1155(14) 0.030(3) Uani 1 1 d . U . . .
O5 O -0.0730(17) 2.0551(13) 0.4927(12) 0.040(3) Uani 1 1 d . U . . .
N4 N 0.8314(15) 0.2363(14) -0.0287(12) 0.025(3) Uani 1 1 d . U . . .
H4N H 0.834638 0.212306 0.045986 0.030 Uiso 1 1 calc R U . . .
O4 O 0.0478(18) 1.8343(16) 0.5764(13) 0.046(3) Uani 1 1 d . U . . .
O1 O 0.3596(16) 1.1678(14) 0.2426(12) 0.035(3) Uani 1 1 d . U . . .
O2W O 0.7293(14) 1.1367(14) 0.2212(10) 0.032(3) Uani 1 1 d . U . . .
H2WA H 0.833094 1.118801 0.234695 0.048 Uiso 1 1 d R U . . .
H2WB H 0.735292 1.215073 0.269004 0.048 Uiso 1 1 d R U . . .
O1W O 0.1799(14) 0.8559(14) 0.1334(12) 0.036(3) Uani 1 1 d . U . . .
H1WB H 0.100803 0.901899 0.116361 0.053 Uiso 1 1 d R U . . .
H1WA H 0.150203 0.776076 0.085091 0.053 Uiso 1 1 d R U . . .
O12 O 0.9615(16) 0.0177(13) 0.0437(12) 0.037(3) Uani 1 1 d . U . . .
O6 O -0.0437(16) 1.9739(14) 0.2993(11) 0.036(3) Uani 1 1 d . U . . .
O4W O 0.216(2) 2.135(2) 0.7041(14) 0.078(5) Uani 1 1 d . U . . .
H4WA H 0.260536 2.186865 0.776460 0.116 Uiso 1 1 d R U . . .
H4WB H 0.303710 2.152724 0.659063 0.116 Uiso 1 1 d R U . . .
O3W O -0.314(2) 1.8553(18) 0.6502(13) 0.062(4) Uani 1 1 d . U . . .
H3WA H -0.351558 1.815146 0.560861 0.093 Uiso 1 1 d R U . . .
H3WB H -0.413409 1.870641 0.672802 0.093 Uiso 1 1 d R U . . .
N3 N 0.6579(16) 0.6395(15) 0.1683(12) 0.027(3) Uani 1 1 d . U . . .
H3N H 0.686902 0.604422 0.234970 0.032 Uiso 1 1 calc R U . . .
O5W O 0.430(3) 0.891(3) 0.8010(16) 0.166(12) Uani 1 1 d . . . . .
H5WA H 0.439693 0.946183 0.865754 0.249 Uiso 1 1 d R U . . .
H5WB H 0.332339 0.903750 0.730533 0.249 Uiso 1 1 d R U . . .
O7W O 0.7569(15) 0.2573(14) 0.4651(12) 0.090(4) Uani 1 1 d . . . . .
H7WA H 0.624826 0.258868 0.465335 0.135 Uiso 1 1 d R U . . .
H7WB H 0.761835 0.164668 0.455503 0.135 Uiso 1 1 d R U . . .
O8W O 0.503(3) 0.107(2) 0.5412(19) 0.147(10) Uani 1 1 d . . . . .
H8WA H 0.428122 0.014604 0.491773 0.220 Uiso 1 1 d R U . . .
H8WB H 0.589581 0.109963 0.605718 0.220 Uiso 1 1 d R U . . .
C6 C 0.220(3) 1.420(2) 0.2924(19) 0.046(2) Uani 1 1 d . U . . .
C2 C 0.135(2) 1.6261(19) 0.3911(15) 0.025(3) Uani 1 1 d . U . . .
C12 C 0.778(2) 0.369(2) -0.0445(17) 0.034(4) Uani 1 1 d . U . . .
C1 C 0.163(2) 1.5491(19) 0.2861(17) 0.033(3) Uani 1 1 d . U . . .
H1 H 0.144739 1.582072 0.209101 0.039 Uiso 1 1 calc R U . . .
C11 C 0.7451(18) 0.4402(18) 0.0636(16) 0.023(3) Uani 1 1 d . U . . .
H11 H 0.758220 0.403166 0.139341 0.028 Uiso 1 1 calc R U . . .
C16 C 0.6928(19) 0.5672(18) 0.0580(15) 0.0249(15) Uani 1 1 d . U . . .
C3 C 0.155(2) 1.574(2) 0.4982(16) 0.042(4) Uani 1 1 d . U . . .
H3 H 0.128521 1.621980 0.570103 0.051 Uiso 1 1 calc R U . . .
C5 C 0.237(2) 1.365(2) 0.4017(18) 0.046(2) Uani 1 1 d . U . . .
H5 H 0.261909 1.275433 0.406786 0.055 Uiso 1 1 calc R U . . .
C4 C 0.214(3) 1.449(2) 0.5058(19) 0.046(2) Uani 1 1 d . U . . .
H4 H 0.238711 1.420910 0.583858 0.055 Uiso 1 1 calc R U . . .
C15 C 0.675(3) 0.624(3) -0.0586(19) 0.059(4) Uani 1 1 d . U . . .
H15 H 0.632581 0.706210 -0.063567 0.070 Uiso 1 1 calc R U . . .
C13 C 0.757(3) 0.419(2) -0.1661(17) 0.055(5) Uani 1 1 d . U . . .
H13 H 0.766179 0.364900 -0.239628 0.066 Uiso 1 1 calc R U . . .
C14 C 0.721(4) 0.556(3) -0.1636(19) 0.073(5) Uani 1 1 d . U . . .
H14 H 0.727798 0.603105 -0.235658 0.088 Uiso 1 1 calc R U . . .
O6W O 0.2118(14) 0.576(2) 0.9695(10) 0.131(7) Uani 1 1 d . . . . .
H6WB H 0.344287 0.612531 0.958448 0.197 Uiso 1 1 d R U . . .
H6WA H 0.137397 0.606469 0.902968 0.197 Uiso 1 1 d R U . . .

loop_
_atom_site_aniso_label
_atom_site_aniso_U_11
_atom_site_aniso_U_22
_atom_site_aniso_U_33
_atom_site_aniso_U_23
_atom_site_aniso_U_13
_atom_site_aniso_U_12
Co1 0.0372(6) 0.0292(6) 0.0264(6) -0.0013(4) 0.0045(4) 0.0176(4)
Co2 0.0929(10) 0.0344(6) 0.0192(6) -0.0003(4) 0.0061(6) 0.0335(6)
O10 0.123(10) 0.027(7) 0.018(6) -0.001(5) 0.012(7) 0.033(7)
O11 0.112(10) 0.048(8) 0.024(6) 0.010(5) 0.007(6) 0.052(7)
O2 0.042(6) 0.032(6) 0.022(5) -0.002(4) 0.008(4) 0.018(5)
O8 0.042(6) 0.036(7) 0.028(5) -0.002(4) 0.001(4) 0.013(5)
C9 0.049(9) 0.023(7) 0.031(7) 0.007(6) 0.007(7) 0.018(6)
N2 0.051(8) 0.036(8) 0.027(7) 0.011(6) 0.015(6) 0.021(6)
C8 0.039(9) 0.020(8) 0.024(6) -0.006(5) 0.004(6) 0.002(6)
C17 0.027(4) 0.024(4) 0.021(3) 0.001(3) 0.000(3) 0.004(3)
C20 0.027(4) 0.024(4) 0.021(3) 0.001(3) 0.000(3) 0.004(3)
N1 0.052(8) 0.031(7) 0.033(7) -0.004(6) 0.001(6) 0.025(6)
O9 0.060(7) 0.045(8) 0.020(5) 0.005(5) 0.010(5) 0.026(6)
O3 0.056(7) 0.022(6) 0.035(6) 0.000(5) -0.009(5) 0.003(5)
O7 0.037(5) 0.035(6) 0.025(5) 0.001(5) -0.002(5) 0.021(5)
C10 0.062(8) 0.026(6) 0.021(5) 0.001(4) 0.005(5) 0.019(6)
C7 0.026(6) 0.023(6) 0.036(5) -0.006(4) 0.002(5) 0.012(4)
C18 0.030(8) 0.029(8) 0.031(6) 0.003(6) 0.006(6) 0.007(6)
C19 0.044(9) 0.030(8) 0.015(6) -0.004(5) 0.000(6) 0.010(6)
O5 0.084(8) 0.025(6) 0.018(5) -0.005(4) 0.005(5) 0.025(5)
N4 0.029(6) 0.029(7) 0.020(6) 0.001(5) -0.001(5) 0.016(5)
O4 0.082(8) 0.041(7) 0.026(6) 0.001(5) -0.002(6) 0.038(6)
O1 0.050(6) 0.029(6) 0.030(6) -0.005(5) 0.004(6) 0.019(5)
O2W 0.042(4) 0.037(6) 0.021(6) 0.004(4) -0.001(4) 0.019(4)
O1W 0.038(4) 0.029(6) 0.045(7) -0.001(5) 0.003(4) 0.020(4)
O12 0.056(7) 0.037(8) 0.026(5) 0.008(6) 0.009(5) 0.024(6)
O6 0.056(7) 0.043(8) 0.017(5) 0.006(5) 0.010(5) 0.025(6)
O4W 0.100(8) 0.078(10) 0.036(8) -0.018(7) 0.007(7) 0.000(7)
O3W 0.090(6) 0.062(8) 0.030(7) -0.004(6) 0.017(6) 0.013(6)
N3 0.032(7) 0.030(7) 0.023(6) 0.005(5) 0.006(5) 0.013(5)
O5W 0.21(2) 0.33(3) 0.041(9) -0.009(13) 0.010(10) 0.22(2)
O7W 0.076(7) 0.091(9) 0.103(9) -0.019(7) 0.006(7) 0.035(7)
O8W 0.19(2) 0.18(2) 0.097(14) -0.079(13) -0.055(12) 0.154(18)
C6 0.070(5) 0.042(5) 0.039(5) 0.002(4) 0.011(4) 0.039(4)
C2 0.024(7) 0.029(7) 0.023(7) -0.002(5) 0.000(6) 0.012(6)
C12 0.044(9) 0.032(8) 0.032(8) 0.009(6) 0.012(7) 0.019(7)
C1 0.048(9) 0.031(8) 0.026(7) 0.003(6) -0.001(7) 0.022(7)
C11 0.015(6) 0.027(7) 0.027(7) 0.005(5) 0.007(6) 0.001(5)
C16 0.027(4) 0.024(4) 0.021(3) 0.001(3) 0.000(3) 0.004(3)
C3 0.067(10) 0.050(9) 0.030(7) 0.006(7) 0.019(8) 0.046(8)
C5 0.070(5) 0.042(5) 0.039(5) 0.002(4) 0.011(4) 0.039(4)
C4 0.070(5) 0.042(5) 0.039(5) 0.002(4) 0.011(4) 0.039(4)
C15 0.104(11) 0.057(9) 0.037(7) 0.021(7) 0.022(8) 0.052(9)
C13 0.105(13) 0.059(10) 0.018(6) 0.009(7) 0.005(8) 0.052(10)
C14 0.147(15) 0.076(11) 0.028(6) 0.027(7) 0.026(9) 0.071(11)
O6W 0.054(6) 0.253(19) 0.035(6) -0.006(8) 0.008(5) -0.040(8)

loop_
_atom_type_symbol
_atom_type_description
_atom_type_scat_dispersion_real
_atom_type_scat_dispersion_imag
_atom_type_scat_source
C C 0.0033 0.0016 'International Tables Vol C Tables 4.2.6.8 and 6.1.1.4'
H H 0.0000 0.0000 'International Tables Vol C Tables 4.2.6.8 and 6.1.1.4'
N N 0.0061 0.0033 'International Tables Vol C Tables 4.2.6.8 and 6.1.1.4'
O O 0.0106 0.0060 'International Tables Vol C Tables 4.2.6.8 and 6.1.1.4'
Co Co 0.3494 0.9721 'International Tables Vol C Tables 4.2.6.8 and 6.1.1.4'

loop_
_geom_angle_atom_site_label_1
_geom_angle_atom_site_label_2
_geom_angle_atom_site_label_3
_geom_angle
_geom_angle_site_symmetry_1
_geom_angle_site_symmetry_3
_geom_angle_publ_flag
O8 Co1 O1 101.0(5) . . ?
O8 Co1 O7 79.6(5) . . ?
O1 Co1 O7 179.1(6) . . ?
O8 Co1 O2 178.0(7) . . ?
O1 Co1 O2 80.4(5) . . ?
O7 Co1 O2 99.0(5) . . ?
O8 Co1 O2W 88.2(4) . . ?
O1 Co1 O2W 88.0(5) . . ?
O7 Co1 O2W 92.8(5) . . ?
O2 Co1 O2W 93.3(4) . . ?
O8 Co1 O1W 90.4(5) . . ?
O1 Co1 O1W 90.8(5) . . ?
O7 Co1 O1W 88.5(5) . . ?
O2 Co1 O1W 88.1(4) . . ?
O2W Co1 O1W 177.9(6) . . ?
O11 Co2 O4W 91.2(6) 1_476 . ?
O11 Co2 O3W 87.5(6) 1_476 . ?
O4W Co2 O3W 178.4(8) . . ?
O11 Co2 O10 80.1(6) 1_476 1_476 ?
O4W Co2 O10 87.2(7) . 1_476 ?
O3W Co2 O10 91.7(6) . 1_476 ?
O11 Co2 O4 101.0(6) 1_476 . ?
O4W Co2 O4 91.1(7) . . ?
O3W Co2 O4 90.0(6) . . ?
O10 Co2 O4 178.0(8) 1_476 . ?
O11 Co2 O5 178.3(7) 1_476 . ?
O4W Co2 O5 90.3(6) . . ?
O3W Co2 O5 91.0(5) . . ?
O10 Co2 O5 99.1(5) 1_476 . ?
O4 Co2 O5 79.8(5) . . ?
C19 O10 Co2 107.5(12) . 1_634 ?
C20 O11 Co2 115.8(12) . 1_634 ?
C8 O2 Co1 114.5(11) . . ?
C18 O8 Co1 114.9(12) . . ?
O4 C9 N2 129.6(17) . . ?
O4 C9 C10 117.6(15) . . ?
N2 C9 C10 112.8(15) . . ?
C9 N2 C2 128.5(17) . . ?
C9 N2 H2N 115.8 . . ?
C2 N2 H2N 115.8 . . ?
O3 C8 O2 131.2(17) . . ?
O3 C8 C7 117.5(15) . . ?
O2 C8 C7 111.2(13) . . ?
N3 C17 O7 125.8(17) . . ?
N3 C17 C18 118.9(14) . . ?
O7 C17 C18 115.3(15) . . ?
O11 C20 O12 127.2(16) . . ?
O11 C20 C19 115.4(14) . . ?
O12 C20 C19 117.3(15) . . ?
C7 N1 C6 124.5(16) . . ?
C7 N1 H1N 117.8 . . ?
C6 N1 H1N 117.8 . . ?
C17 O7 Co1 113.5(12) . . ?
O6 C10 O5 127.7(17) . . ?
O6 C10 C9 119.0(15) . . ?
O5 C10 C9 113.0(14) . . ?
O1 C7 N1 124.6(17) . . ?
O1 C7 C8 123.4(15) . . ?
N1 C7 C8 112.0(14) . . ?
O9 C18 O8 124.8(18) . . ?
O9 C18 C17 118.9(16) . . ?
O8 C18 C17 116.2(14) . . ?
O10 C19 N4 121.5(16) . . ?
O10 C19 C20 120.6(15) . . ?
N4 C19 C20 117.9(14) . . ?
C10 O5 Co2 114.8(11) . . ?
C19 N4 C12 129.0(16) . . ?
C19 N4 H4N 115.5 . . ?
C12 N4 H4N 115.5 . . ?
C9 O4 Co2 114.7(11) . . ?
C7 O1 Co1 110.3(12) . . ?
Co1 O2W H2WA 132.2 . . ?
Co1 O2W H2WB 114.0 . . ?
H2WA O2W H2WB 106.2 . . ?
Co1 O1W H1WB 113.8 . . ?
Co1 O1W H1WA 124.0 . . ?
H1WB O1W H1WA 107.4 . . ?
Co2 O4W H4WA 122.0 . . ?
Co2 O4W H4WB 132.6 . . ?
H4WA O4W H4WB 105.3 . . ?
Co2 O3W H3WA 111.3 . . ?
Co2 O3W H3WB 129.5 . . ?
H3WA O3W H3WB 101.8 . . ?
C17 N3 C16 131.5(15) . . ?
C17 N3 H3N 114.3 . . ?
C16 N3 H3N 114.3 . . ?
H5WA O5W H5WB 113.5 . . ?
H7WA O7W H7WB 109.4 . . ?
H8WA O8W H8WB 123.5 . . ?
C5 C6 C1 120.2(19) . . ?
C5 C6 N1 125.2(18) . . ?
C1 C6 N1 114.5(17) . . ?
C3 C2 C1 118.3(17) . . ?
C3 C2 N2 123.5(17) . . ?
C1 C2 N2 118.1(16) . . ?
C11 C12 N4 114.9(16) . . ?
C11 C12 C13 123.2(18) . . ?
N4 C12 C13 121.9(18) . . ?
C2 C1 C6 121.1(17) . . ?
C2 C1 H1 119.4 . . ?
C6 C1 H1 119.4 . . ?
C16 C11 C12 119.2(16) . . ?
C16 C11 H11 120.4 . . ?
C12 C11 H11 120.4 . . ?
C11 C16 N3 119.1(15) . . ?
C11 C16 C15 119.8(18) . . ?
N3 C16 C15 121.1(17) . . ?
C2 C3 C4 121.0(18) . . ?
C2 C3 H3 119.5 . . ?
C4 C3 H3 119.5 . . ?
C6 C5 C4 116.6(19) . . ?
C6 C5 H5 121.7 . . ?
C4 C5 H5 121.7 . . ?
C5 C4 C3 122.2(19) . . ?
C5 C4 H4 118.9 . . ?
C3 C4 H4 118.9 . . ?
C14 C15 C16 120(2) . . ?
C14 C15 H15 120.0 . . ?
C16 C15 H15 120.0 . . ?
C14 C13 C12 114.5(18) . . ?
C14 C13 H13 122.8 . . ?
C12 C13 H13 122.8 . . ?
C15 C14 C13 122.5(19) . . ?
C15 C14 H14 118.8 . . ?
C13 C14 H14 118.8 . . ?
H6WB O6W H6WA 109.8 . . ?

loop_
_geom_bond_atom_site_label_1
_geom_bond_atom_site_label_2
_geom_bond_distance
_geom_bond_site_symmetry_2
_geom_bond_publ_flag
Co1 O8 2.024(13) . ?
Co1 O1 2.073(13) . ?
Co1 O7 2.078(13) . ?
Co1 O2 2.098(12) . ?
Co1 O2W 2.143(11) . ?
Co1 O1W 2.151(11) . ?
Co2 O11 1.979(14) 1_476 ?
Co2 O4W 2.052(16) . ?
Co2 O3W 2.103(15) . ?
Co2 O10 2.108(15) 1_476 ?
Co2 O4 2.107(15) . ?
Co2 O5 2.110(13) . ?
O10 C19 1.26(2) . ?
O11 C20 1.22(2) . ?
O2 C8 1.247(19) . ?
O8 C18 1.28(2) . ?
C9 O4 1.23(2) . ?
C9 N2 1.28(2) . ?
C9 C10 1.62(2) . ?
N2 C2 1.40(2) . ?
N2 H2N 0.8600 . ?
C8 O3 1.24(2) . ?
C8 C7 1.58(2) . ?
C17 N3 1.26(2) . ?
C17 O7 1.282(19) . ?
C17 C18 1.51(2) . ?
C20 O12 1.263(19) . ?
C20 C19 1.47(2) . ?
N1 C7 1.399(19) . ?
N1 C6 1.44(2) . ?
N1 H1N 0.8600 . ?
O9 C18 1.24(2) . ?
C10 O6 1.173(19) . ?
C10 O5 1.301(19) . ?
C7 O1 1.19(2) . ?
C19 N4 1.36(2) . ?
N4 C12 1.44(2) . ?
N4 H4N 0.8600 . ?
O2W H2WA 0.8565 . ?
O2W H2WB 0.8597 . ?
O1W H1WB 0.8522 . ?
O1W H1WA 0.8513 . ?
O4W H4WA 0.8827 . ?
O4W H4WB 0.8437 . ?
O3W H3WA 1.0013 . ?
O3W H3WB 0.8555 . ?
N3 C16 1.41(2) . ?
N3 H3N 0.8600 . ?
O5W H5WA 0.8286 . ?
O5W H5WB 1.0629 . ?
O7W H7WA 1.0089 . ?
O7W H7WB 0.8901 . ?
O8W H8WA 0.9939 . ?
O8W H8WB 0.9175 . ?
C6 C5 1.34(3) . ?
C6 C1 1.42(2) . ?
C2 C3 1.31(2) . ?
C2 C1 1.36(3) . ?
C12 C11 1.38(3) . ?
C12 C13 1.45(2) . ?
C1 H1 0.9300 . ?
C11 C16 1.38(2) . ?
C11 H11 0.9300 . ?
C16 C15 1.43(2) . ?
C3 C4 1.39(2) . ?
C3 H3 0.9300 . ?
C5 C4 1.38(3) . ?
C5 H5 0.9300 . ?
C4 H4 0.9300 . ?
C15 C14 1.37(3) . ?
C15 H15 0.9300 . ?
C13 C14 1.40(3) . ?
C13 H13 0.9300 . ?
C14 H14 0.9300 . ?
O6W H6WB 0.9932 . ?
O6W H6WA 0.9936 . ?

loop_
_geom_torsion_atom_site_label_1
_geom_torsion_atom_site_label_2
_geom_torsion_atom_site_label_3
_geom_torsion_atom_site_label_4
_geom_torsion
_geom_torsion_site_symmetry_1
_geom_torsion_site_symmetry_2
_geom_torsion_site_symmetry_3
_geom_torsion_site_symmetry_4
_geom_torsion_publ_flag
O4 C9 N2 C2 3(3) . . . . ?
C10 C9 N2 C2 -177.8(15) . . . . ?
Co1 O2 C8 O3 -171.8(14) . . . . ?
Co1 O2 C8 C7 4.2(15) . . . . ?
Co2 O11 C20 O12 -174.9(12) 1_634 . . . ?
Co2 O11 C20 C19 9(2) 1_634 . . . ?
N3 C17 O7 Co1 -177.1(12) . . . . ?
C18 C17 O7 Co1 1.2(15) . . . . ?
O4 C9 C10 O6 -176.2(16) . . . . ?
N2 C9 C10 O6 4(3) . . . . ?
O4 C9 C10 O5 -3(2) . . . . ?
N2 C9 C10 O5 177.4(14) . . . . ?
C6 N1 C7 O1 -1(3) . . . . ?
C6 N1 C7 C8 -178.8(15) . . . . ?
O3 C8 C7 O1 174.9(16) . . . . ?
O2 C8 C7 O1 -2(2) . . . . ?
O3 C8 C7 N1 -7.6(19) . . . . ?
O2 C8 C7 N1 175.7(13) . . . . ?
Co1 O8 C18 O9 174.1(12) . . . . ?
Co1 O8 C18 C17 -8.0(17) . . . . ?
N3 C17 C18 O9 1(2) . . . . ?
O7 C17 C18 O9 -177.4(14) . . . . ?
N3 C17 C18 O8 -177.0(14) . . . . ?
O7 C17 C18 O8 4.5(19) . . . . ?
Co2 O10 C19 N4 179.6(12) 1_634 . . . ?
Co2 O10 C19 C20 2.3(19) 1_634 . . . ?
O11 C20 C19 O10 -8(2) . . . . ?
O12 C20 C19 O10 175.6(14) . . . . ?
O11 C20 C19 N4 175.0(14) . . . . ?
O12 C20 C19 N4 -2(2) . . . . ?
O6 C10 O5 Co2 173.2(15) . . . . ?
C9 C10 O5 Co2 0.7(19) . . . . ?
O10 C19 N4 C12 -4(3) . . . . ?
C20 C19 N4 C12 173.7(14) . . . . ?
N2 C9 O4 Co2 -176.8(16) . . . . ?
C10 C9 O4 Co2 4(2) . . . . ?
N1 C7 O1 Co1 -178.9(12) . . . . ?
C8 C7 O1 Co1 -1.8(18) . . . . ?
O7 C17 N3 C16 -5(3) . . . . ?
C18 C17 N3 C16 177.1(13) . . . . ?
C7 N1 C6 C5 -4(3) . . . . ?
C7 N1 C6 C1 176.7(14) . . . . ?
C9 N2 C2 C3 1(3) . . . . ?
C9 N2 C2 C1 178.0(17) . . . . ?
C19 N4 C12 C11 -178.0(14) . . . . ?
C19 N4 C12 C13 3(3) . . . . ?
C3 C2 C1 C6 -3(3) . . . . ?
N2 C2 C1 C6 179.8(14) . . . . ?
C5 C6 C1 C2 4(3) . . . . ?
N1 C6 C1 C2 -176.4(16) . . . . ?
N4 C12 C11 C16 -179.8(11) . . . . ?
C13 C12 C11 C16 -1(3) . . . . ?
C12 C11 C16 N3 179.4(13) . . . . ?
C12 C11 C16 C15 -1(2) . . . . ?
C17 N3 C16 C11 -171.8(14) . . . . ?
C17 N3 C16 C15 8(3) . . . . ?
C1 C2 C3 C4 4(3) . . . . ?
N2 C2 C3 C4 -178.8(16) . . . . ?
C1 C6 C5 C4 -7(3) . . . . ?
N1 C6 C5 C4 174.2(18) . . . . ?
C6 C5 C4 C3 8(3) . . . . ?
C2 C3 C4 C5 -7(3) . . . . ?
C11 C16 C15 C14 -4(3) . . . . ?
N3 C16 C15 C14 176.0(19) . . . . ?
C11 C12 C13 C14 7(3) . . . . ?
N4 C12 C13 C14 -174.4(18) . . . . ?
C16 C15 C14 C13 11(4) . . . . ?
C12 C13 C14 C15 -12(4) . . . . ?
